data_4108542
loop_
_publ_author_name
'Kazukuni Tahara'
'Takumi Fujita'
'Motohiro Sonoda'
'Motoo Shiro'
'Yoshito Tobe'

_publ_section_title
;
 Donors and Acceptors Based on Triangular Dehydrobenzo[12]annulenes:
 Formation of a Triple-Layered Rosette Structure by a Charge-Transfer
 Complex
;
_journal_name_full 'Journal of the American Chemical Society'
_journal_page_first 14339
_journal_page_last 14345
_journal_paper_doi 10.1021/ja804604y
_journal_volume 130
_journal_year 2008
_chemical_compound_source 'synthesis as described'
_chemical_formula_moiety 'C27 H9 N3'
_chemical_formula_sum 'C27 H9 N3'
_chemical_formula_weight 375.37
_chemical_name_systematic ?
_space_group_IT_number 14
_symmetry_cell_setting monoclinic
_symmetry_Int_Tables_number 14
_symmetry_space_group_name_Hall '-P 2ybc'
_symmetry_space_group_name_H-M 'P 1 21/c 1'
_atom_sites_solution_hydrogens geom
_atom_sites_solution_primary direct
_atom_sites_solution_secondary difmap
_audit_creation_date 2008-04-24T14:21:17-00:00
_audit_creation_method 'WinGX routine CIF_UPDATE'
_cell_angle_alpha 90
_cell_angle_beta 90.486(3)
_cell_angle_gamma 90
_cell_formula_units_Z 4
_cell_length_a 8.9104(9)
_cell_length_b 22.243(2)
_cell_length_c 9.5035(8)
_cell_measurement_reflns_used 22547
_cell_measurement_temperature 110(2)
_cell_measurement_theta_max 54.93
_cell_measurement_theta_min 6.24
_cell_measurement_wavelength 0.71073
_cell_volume 1883.5(3)
_computing_molecular_graphics 'Ortep-3 for Windows (Farrugia, 1997)'
_computing_publication_material 'WinGX publication routines (Farrugia, 1999)'
_computing_structure_refinement 'SHELXL-97 (Sheldrick, 1997)'
_computing_structure_solution 'SHELXS-97 (Sheldrick, 1997)'
_diffrn_ambient_temperature 110(2)
_diffrn_measured_fraction_theta_full 0.993
_diffrn_measured_fraction_theta_max 0.993
_diffrn_radiation_monochromator graphite
_diffrn_radiation_probe x-ray
_diffrn_radiation_type MoK\a
_diffrn_radiation_wavelength 0.71073
_diffrn_reflns_av_R_equivalents 0.1679
_diffrn_reflns_av_unetI/netI 0.1472
_diffrn_reflns_limit_h_max 11
_diffrn_reflns_limit_h_min -11
_diffrn_reflns_limit_k_max 28
_diffrn_reflns_limit_k_min -28
_diffrn_reflns_limit_l_max 12
_diffrn_reflns_limit_l_min -12
_diffrn_reflns_number 22197
_diffrn_reflns_theta_full 27.48
_diffrn_reflns_theta_max 27.48
_diffrn_reflns_theta_min 3.25
_exptl_absorpt_coefficient_mu 0.08
_exptl_absorpt_correction_type none
_exptl_crystal_colour yellow
_exptl_crystal_density_diffrn 1.324
_exptl_crystal_description platet
_exptl_crystal_F_000 768
_exptl_crystal_size_max 0.25
_exptl_crystal_size_mid 0.2
_exptl_crystal_size_min 0.1
_refine_diff_density_max 0.222
_refine_diff_density_min -0.267
_refine_diff_density_rms 0.056
_refine_ls_extinction_method none
_refine_ls_goodness_of_fit_ref 0.914
_refine_ls_hydrogen_treatment noref
_refine_ls_matrix_type full
_refine_ls_number_parameters 271
_refine_ls_number_reflns 4288
_refine_ls_number_restraints 0
_refine_ls_restrained_S_all 0.914
_refine_ls_R_factor_all 0.1761
_refine_ls_R_factor_gt 0.0695
_refine_ls_shift/su_max 0
_refine_ls_shift/su_mean 0
_refine_ls_structure_factor_coef Fsqd
_refine_ls_weighting_details 'calc w=1/[\s^2^(Fo^2^)+(0.0340P)^2^+0.0000P] where P=(Fo^2^+2Fc^2^)/3'
_refine_ls_weighting_scheme calc
_refine_ls_wR_factor_gt 0.0886
_refine_ls_wR_factor_ref 0.1096
_reflns_number_gt 2014
_reflns_number_total 4288
_reflns_threshold_expression >2sigma(I)
_cod_data_source_file ja804604y_si_001.cif
_cod_data_source_block Tricyano[12]DBA
_cod_original_sg_symbol_H-M 'P 21/c'
_cod_database_code 4108542

loop_
_symmetry_equiv_pos_as_xyz
'x, y, z'
'-x, y+1/2, -z+1/2'
'-x, -y, -z'
'x, -y-1/2, z-1/2'

loop_
_atom_site_label
_atom_site_type_symbol
_atom_site_fract_x
_atom_site_fract_y
_atom_site_fract_z
_atom_site_U_iso_or_equiv
_atom_site_adp_type
_atom_site_occupancy
_atom_site_symmetry_multiplicity
_atom_site_calc_flag
_atom_site_refinement_flags
C21 C 0.3113(3) 0.70329(11) 0.5225(3) 0.0185(7) Uani 1 1 d .
H21 H 0.3774 0.6888 0.4554 0.022 Uiso 1 1 calc R
C13 C -0.2522(3) 0.59509(12) 1.0212(3) 0.0186(7) Uani 1 1 d .
H13 H -0.2558 0.6364 1.0354 0.022 Uiso 1 1 calc R
C3 C 0.3471(3) 0.39863(12) 0.3966(3) 0.0206(7) Uani 1 1 d .
H3 H 0.4141 0.3842 0.3302 0.025 Uiso 1 1 calc R
C6 C 0.1405(3) 0.44191(12) 0.6009(3) 0.0162(6) Uani 1 1 d .
C12 C -0.3461(3) 0.55697(12) 1.0989(3) 0.0158(6) Uani 1 1 d .
C22 C 0.2218(3) 0.66318(11) 0.6002(3) 0.0172(7) Uani 1 1 d .
C10 C -0.2411(3) 0.47035(12) 0.9814(3) 0.0192(7) Uani 1 1 d .
H10 H -0.2369 0.4289 0.9692 0.023 Uiso 1 1 calc R
C26 C -0.4513(3) 0.58396(12) 1.1981(3) 0.0189(7) Uani 1 1 d .
C9 C -0.1482(3) 0.50777(12) 0.8991(3) 0.0161(6) Uani 1 1 d .
C15 C -0.0538(3) 0.61075(12) 0.8446(3) 0.0185(7) Uani 1 1 d .
C1 C 0.2382(3) 0.48208(11) 0.5281(3) 0.0156(6) Uani 1 1 d .
C4 C 0.2506(3) 0.35953(12) 0.4681(3) 0.0187(7) Uani 1 1 d .
C16 C 0.0264(3) 0.64461(12) 0.7817(3) 0.0175(6) Uani 1 1 d .
C17 C 0.1211(3) 0.68562(11) 0.7020(3) 0.0196(7) Uani 1 1 d .
C2 C 0.3397(3) 0.45934(11) 0.4277(3) 0.0198(7) Uani 1 1 d .
H2 H 0.4032 0.4858 0.3813 0.024 Uiso 1 1 calc R
C11 C -0.3395(3) 0.49455(12) 1.0812(3) 0.0183(7) Uani 1 1 d .
H11 H -0.3996 0.4694 1.1349 0.022 Uiso 1 1 calc R
C5 C 0.1496(3) 0.38037(11) 0.5696(3) 0.0208(7) Uani 1 1 d .
H5 H 0.0883 0.3532 0.6164 0.025 Uiso 1 1 calc R
C20 C 0.2998(3) 0.76495(12) 0.5470(3) 0.0192(7) Uani 1 1 d .
C8 C -0.0488(3) 0.48284(12) 0.7930(3) 0.0190(7) Uani 1 1 d .
C19 C 0.2004(3) 0.78737(12) 0.6495(3) 0.0230(7) Uani 1 1 d .
H19 H 0.194 0.8285 0.6661 0.028 Uiso 1 1 calc R
C23 C 0.2313(3) 0.59896(12) 0.5758(3) 0.0171(6) Uani 1 1 d .
N3 N 0.4501(3) 0.84098(10) 0.3916(2) 0.0268(6) Uani 1 1 d .
C27 C 0.3871(3) 0.80664(12) 0.4616(3) 0.0205(7) Uani 1 1 d .
C7 C 0.0358(3) 0.46395(11) 0.7050(3) 0.0172(6) Uani 1 1 d .
C25 C 0.2550(3) 0.29545(13) 0.4346(3) 0.0267(7) Uani 1 1 d .
N2 N -0.5382(3) 0.60634(10) 1.2726(2) 0.0265(6) Uani 1 1 d .
C14 C -0.1526(3) 0.57085(11) 0.9221(3) 0.0159(6) Uani 1 1 d .
C18 C 0.1121(3) 0.74752(11) 0.7254(3) 0.0227(7) Uani 1 1 d .
H18 H 0.0463 0.7623 0.7926 0.027 Uiso 1 1 calc R
C24 C 0.2332(3) 0.54574(12) 0.5569(3) 0.0182(6) Uani 1 1 d .
N1 N 0.2568(3) 0.24512(11) 0.4057(3) 0.0406(8) Uani 1 1 d .

loop_
_atom_site_aniso_label
_atom_site_aniso_U_11
_atom_site_aniso_U_22
_atom_site_aniso_U_33
_atom_site_aniso_U_23
_atom_site_aniso_U_13
_atom_site_aniso_U_12
C21 0.0172(16) 0.0224(16) 0.0158(15) -0.0002(12) 0.0050(12) -0.0010(13)
C13 0.0206(17) 0.0156(16) 0.0195(16) -0.0014(12) -0.0002(13) 0.0010(13)
C3 0.0200(17) 0.0238(17) 0.0182(16) -0.0034(13) 0.0040(13) 0.0050(14)
C6 0.0144(16) 0.0154(15) 0.0188(15) -0.0009(12) -0.0020(13) 0.0014(12)
C12 0.0147(15) 0.0166(15) 0.0160(14) 0.0011(12) 0.0005(12) 0.0023(13)
C22 0.0235(18) 0.0126(15) 0.0155(14) -0.0006(11) -0.0034(13) 0.0009(13)
C10 0.0248(17) 0.0136(15) 0.0192(16) 0.0009(12) 0.0003(14) -0.0022(13)
C26 0.0197(17) 0.0179(16) 0.0190(16) 0.0038(12) 0.0013(13) -0.0021(13)
C9 0.0135(16) 0.0213(16) 0.0135(14) 0.0007(12) -0.0001(12) 0.0036(13)
C15 0.0198(17) 0.0186(16) 0.0172(16) -0.0012(12) 0.0009(14) 0.0051(13)
C1 0.0179(16) 0.0117(14) 0.0171(15) -0.0025(11) -0.0032(12) 0.0018(12)
C4 0.0235(17) 0.0123(15) 0.0202(15) -0.0026(12) -0.0010(13) 0.0011(13)
C16 0.0204(17) 0.0136(15) 0.0185(14) -0.0006(12) 0.0037(13) 0.0021(13)
C17 0.0219(18) 0.0183(16) 0.0186(15) 0.0017(12) 0.0005(13) -0.0023(13)
C2 0.0213(17) 0.0170(16) 0.0210(16) 0.0040(13) -0.0003(13) -0.0002(13)
C11 0.0173(17) 0.0191(16) 0.0184(15) 0.0032(12) 0.0019(13) -0.0029(13)
C5 0.0260(18) 0.0158(16) 0.0206(16) 0.0019(12) 0.0029(14) -0.0014(13)
C20 0.0239(17) 0.0161(15) 0.0177(14) 0.0015(12) 0.0007(13) -0.0040(13)
C8 0.0228(17) 0.0151(15) 0.0191(15) 0.0016(12) -0.0036(14) -0.0019(13)
C19 0.0302(19) 0.0134(16) 0.0256(16) -0.0020(12) 0.0032(14) 0.0009(13)
C23 0.0170(16) 0.0218(16) 0.0127(15) -0.0002(12) 0.0034(12) -0.0035(13)
N3 0.0279(16) 0.0258(14) 0.0267(14) 0.0026(12) 0.0012(12) -0.0078(12)
C27 0.0226(18) 0.0172(16) 0.0219(16) -0.0006(13) -0.0005(14) -0.0014(14)
C7 0.0188(16) 0.0144(15) 0.0185(15) 0.0009(12) -0.0001(14) -0.0006(13)
C25 0.0286(19) 0.0239(18) 0.0277(17) 0.0002(14) 0.0029(15) 0.0004(15)
N2 0.0254(15) 0.0305(15) 0.0236(14) 0.0005(11) 0.0079(12) 0.0017(13)
C14 0.0129(16) 0.0183(15) 0.0163(16) 0.0018(12) -0.0009(12) 0.0025(13)
C18 0.0254(18) 0.0188(16) 0.0242(17) -0.0015(13) 0.0120(14) 0.0007(13)
C24 0.0178(16) 0.0216(16) 0.0154(14) 0.0007(12) 0.0045(12) -0.0007(13)
N1 0.050(2) 0.0214(16) 0.0504(18) -0.0052(13) 0.0061(16) -0.0002(14)

loop_
_atom_type_symbol
_atom_type_description
_atom_type_scat_dispersion_real
_atom_type_scat_dispersion_imag
_atom_type_scat_source
C C 0.0033 0.0016 'International Tables Vol C Tables 4.2.6.8 and 6.1.1.4'
H H 0 0 'International Tables Vol C Tables 4.2.6.8 and 6.1.1.4'
N N 0.0061 0.0033 'International Tables Vol C Tables 4.2.6.8 and 6.1.1.4'

loop_
_geom_angle_atom_site_label_1
_geom_angle_atom_site_label_2
_geom_angle_atom_site_label_3
_geom_angle
C20 C21 C22 119.5(3)
C12 C13 C14 120.1(3)
C2 C3 C4 118.1(3)
C5 C6 C1 118.1(3)
C5 C6 C7 120.9(2)
C1 C6 C7 121.1(2)
C11 C12 C13 120.7(3)
C11 C12 C26 120.8(3)
C13 C12 C26 118.6(2)
C21 C22 C17 120.0(2)
C21 C22 C23 120.4(3)
C17 C22 C23 119.6(3)
C11 C10 C9 121.3(3)
N2 C26 C12 177.3(3)
C10 C9 C14 118.6(3)
C10 C9 C8 121.4(3)
C14 C9 C8 120.0(2)
C16 C15 C14 178.8(3)
C2 C1 C6 119.9(3)
C2 C1 C24 119.9(3)
C6 C1 C24 120.1(3)
C3 C4 C5 121.8(3)
C3 C4 C25 118.8(3)
C5 C4 C25 119.4(3)
C15 C16 C17 178.4(3)
C18 C17 C22 119.6(3)
C18 C17 C16 119.9(3)
C22 C17 C16 120.5(2)
C3 C2 C1 121.6(3)
C12 C11 C10 119.2(3)
C4 C5 C6 120.4(3)
C21 C20 C19 120.6(3)
C21 C20 C27 119.4(3)
C19 C20 C27 119.9(3)
C7 C8 C9 177.9(3)
C18 C19 C20 119.6(3)
C24 C23 C22 177.4(3)
N3 C27 C20 176.7(3)
C8 C7 C6 178.7(3)
N1 C25 C4 178.6(3)
C13 C14 C9 120.0(3)
C13 C14 C15 119.5(2)
C9 C14 C15 120.5(2)
C19 C18 C17 120.8(3)
C23 C24 C1 177.5(3)

loop_
_geom_bond_atom_site_label_1
_geom_bond_atom_site_label_2
_geom_bond_distance
C21 C20 1.395(4)
C21 C22 1.409(4)
C13 C12 1.405(4)
C13 C14 1.407(4)
C3 C2 1.384(3)
C3 C4 1.402(4)
C6 C5 1.403(3)
C6 C1 1.430(4)
C6 C7 1.450(4)
C12 C11 1.400(4)
C12 C26 1.464(4)
C22 C17 1.416(4)
C22 C23 1.450(4)
C10 C11 1.404(4)
C10 C9 1.414(4)
C26 N2 1.166(3)
C9 C14 1.420(4)
C9 C8 1.457(4)
C15 C16 1.201(4)
C15 C14 1.455(4)
C1 C2 1.415(4)
C1 C24 1.443(4)
C4 C5 1.403(4)
C4 C25 1.461(4)
C16 C17 1.459(4)
C17 C18 1.397(3)
C20 C19 1.413(4)
C20 C27 1.461(4)
C8 C7 1.207(4)
C19 C18 1.391(4)
C23 C24 1.198(3)
N3 C27 1.161(3)
C25 N1 1.153(3)

loop_
_cod_related_entry_id
_cod_related_entry_database
_cod_related_entry_code
1 ChemSpider 30660338
